data_7245915
loop_
_publ_author_name
'Qian, Hang'
'Wang, Cui-Cui'
'Shen, Zi-Chen'
'Sun, Ming-Xue'
'Zhang, Hong-Chao'
'Fan, Shiming'
'Feng, Juan'
'Liu, Shouxin'
'Zhang, Zhi-Wei'

_publ_section_title
;
 Catalyst- and additive-free [3 + 3] cyclization--aromatization of
 \b,\g-dioxobutanoate with amines for synthesis of p-aminophenols
;
_journal_issue 24
_journal_name_full 'Green Chemistry'
_journal_page_first 9690
_journal_page_last 9696
_journal_paper_doi 10.1039/D2GC03936B
_journal_volume 24
_journal_year 2022
_chemical_formula_moiety 'C23 H26 N2 O6'
_chemical_formula_sum 'C23 H26 N2 O6'
_chemical_formula_weight 426.46
_space_group_crystal_system triclinic
_space_group_IT_number 2
_space_group_name_Hall '-P 1'
_space_group_name_H-M_alt 'P -1'
_atom_sites_solution_hydrogens geom
_atom_sites_solution_primary dual
_audit_creation_date 2021-10-10
_audit_creation_method
;
Olex2 1.3-ac4
(compiled 2019.04.23 svn.r3594 for Rigaku Oxford Diffraction, GUI svn.r5739)
;
_audit_update_record
;
2022-09-27 deposited with the CCDC.	2022-11-24 downloaded from the CCDC.
;
_cell_angle_alpha 112.233(6)
_cell_angle_beta 90.786(5)
_cell_angle_gamma 95.430(4)
_cell_formula_units_Z 2
_cell_length_a 8.6271(4)
_cell_length_b 11.5365(6)
_cell_length_c 12.0186(8)
_cell_measurement_reflns_used 1934
_cell_measurement_temperature 292.8(2)
_cell_measurement_theta_max 75.1880
_cell_measurement_theta_min 3.9450
_cell_volume 1100.68(12)
_computing_cell_refinement 'CrysAlisPro 1.171.41.113a (Rigaku OD, 2021)'
_computing_data_collection 'CrysAlisPro 1.171.41.113a (Rigaku OD, 2021)'
_computing_data_reduction 'CrysAlisPro 1.171.41.113a (Rigaku OD, 2021)'
_computing_molecular_graphics 'Olex2 (Dolomanov et al., 2009)'
_computing_publication_material 'Olex2 (Dolomanov et al., 2009)'
_computing_structure_refinement 'ShelXL (Sheldrick, 2015)'
_computing_structure_solution 'ShelXT (Sheldrick, 2015)'
_diffrn_ambient_environment air
_diffrn_ambient_temperature 292.8(2)
_diffrn_detector 'Hybrid Pixel Array Detector'
_diffrn_detector_area_resol_mean 10.0000
_diffrn_detector_type HyPix
_diffrn_measured_fraction_theta_full 0.998
_diffrn_measured_fraction_theta_max 0.941
_diffrn_measurement_details
;
List of Runs (angles in degrees, time in seconds):

  # Type    Start    End  Width  t~exp~   \w     \q     \k     \f   Frames
#--------------------------------------------------------------------------
  1  \w    -98.00 -60.00   1.00    0.20    --  -47.57 142.00-123.00   38
  2  \w    -95.00 -29.00   1.00    0.20    --  -47.57 127.00  66.00   66
  3  \w     38.00 112.00   1.00    0.20    --   47.57  77.00  60.00   74
  4  \w     98.00 154.00   1.00    0.61    --  107.75  57.00 -30.00   56
  5  \w    127.00 171.00   1.00    0.61    --  107.75  37.00-120.00   44
  6  \w    -65.00 -28.00   1.00    0.61    -- -100.00  57.00  60.00   37
  7  \w   -102.00 -28.00   1.00    0.61    -- -100.00  77.00 -30.00   74
  8  \w     41.00  67.00   1.00    0.20    --   47.57-142.00-179.00   26
  9  \w     55.00  80.00   1.00    0.61    --  107.75-142.00-179.00   25
 10  \w     38.00 107.00   1.00    0.61    --  107.75-125.00-180.00   69
 11  \w     73.00 102.00   1.00    0.61    --  107.75 -99.00-150.00   29
 12  \w     74.00 100.00   1.00    0.61    --  107.75 -99.00-120.00   26
 13  \w     68.00  94.00   1.00    0.61    --  107.75-127.00  -9.00   26
 14  \w     39.00  65.00   1.00    0.61    --  107.75 -99.00-120.00   26
 15  \w     33.00  58.00   1.00    0.20    --   47.57-127.00  -9.00   25
 16  \w     66.00  92.00   1.00    0.61    --  107.75 -99.00   0.00   26
 17  \w     62.00  88.00   1.00    0.61    --  107.75 -77.00   0.00   26
 18  \w     35.00  60.00   1.00    0.61    --  107.75 -57.00  30.00   25
 19  \w     36.00  62.00   1.00    0.61    --  107.75 -57.00  60.00   26
 20  \w     35.00  61.00   1.00    0.61    --  107.75 -57.00 120.00   26
 21  \w    -26.00  19.00   1.00    0.20    --   47.57 -19.00  90.00   45
;
_diffrn_measurement_device 'four-circle diffractometer'
_diffrn_measurement_device_type 'ROD, Synergy Custom system, HyPix'
_diffrn_measurement_method '\w scans'
_diffrn_orient_matrix_type 'CrysAlisPro convention (1999,Acta A55,543-557)'
_diffrn_orient_matrix_UB_11 -0.0470618000
_diffrn_orient_matrix_UB_12 0.0058675000
_diffrn_orient_matrix_UB_13 -0.1217407000
_diffrn_orient_matrix_UB_21 0.0480764000
_diffrn_orient_matrix_UB_22 -0.1332692000
_diffrn_orient_matrix_UB_23 -0.0660069000
_diffrn_orient_matrix_UB_31 -0.1666048000
_diffrn_orient_matrix_UB_32 -0.0570099000
_diffrn_orient_matrix_UB_33 0.0073104000
_diffrn_radiation_monochromator mirror
_diffrn_radiation_probe x-ray
_diffrn_radiation_type 'Cu K\a'
_diffrn_radiation_wavelength 1.54184
_diffrn_reflns_av_R_equivalents 0.0315
_diffrn_reflns_av_unetI/netI 0.0429
_diffrn_reflns_Laue_measured_fraction_full 0.998
_diffrn_reflns_Laue_measured_fraction_max 0.941
_diffrn_reflns_limit_h_max 9
_diffrn_reflns_limit_h_min -10
_diffrn_reflns_limit_k_max 14
_diffrn_reflns_limit_k_min -14
_diffrn_reflns_limit_l_max 14
_diffrn_reflns_limit_l_min -14
_diffrn_reflns_number 13568
_diffrn_reflns_point_group_measured_fraction_full 0.998
_diffrn_reflns_point_group_measured_fraction_max 0.941
_diffrn_reflns_theta_full 67.684
_diffrn_reflns_theta_max 77.434
_diffrn_reflns_theta_min 3.979
_diffrn_source 'Rotating-anode X-ray tube'
_diffrn_source_type 'Rigaku (Cu) X-ray Source'
_exptl_absorpt_coefficient_mu 0.773
_exptl_absorpt_correction_T_max 1.00000
_exptl_absorpt_correction_T_min 0.90305
_exptl_absorpt_correction_type multi-scan
_exptl_absorpt_process_details
;
CrysAlisPro 1.171.41.113a (Rigaku Oxford Diffraction, 2021)
Empirical absorption correction using spherical harmonics,
implemented in SCALE3 ABSPACK scaling algorithm.
;
_exptl_crystal_colour 'clear dark yellow'
_exptl_crystal_colour_lustre clear
_exptl_crystal_colour_modifier dark
_exptl_crystal_colour_primary yellow
_exptl_crystal_density_diffrn 1.287
_exptl_crystal_description plate
_exptl_crystal_F_000 452
_exptl_crystal_size_max 0.08
_exptl_crystal_size_mid 0.04
_exptl_crystal_size_min 0.01
_refine_diff_density_max 0.525
_refine_diff_density_min -0.268
_refine_diff_density_rms 0.037
_refine_ls_extinction_method none
_refine_ls_goodness_of_fit_ref 1.057
_refine_ls_hydrogen_treatment constr
_refine_ls_matrix_type full
_refine_ls_number_parameters 284
_refine_ls_number_reflns 4395
_refine_ls_number_restraints 0
_refine_ls_restrained_S_all 1.057
_refine_ls_R_factor_all 0.0843
_refine_ls_R_factor_gt 0.0624
_refine_ls_shift/su_max 0.000
_refine_ls_shift/su_mean 0.000
_refine_ls_structure_factor_coef Fsqd
_refine_ls_weighting_details 'w=1/[\s^2^(Fo^2^)+(0.0838P)^2^+0.2581P] where P=(Fo^2^+2Fc^2^)/3'
_refine_ls_weighting_scheme calc
_refine_ls_wR_factor_gt 0.1739
_refine_ls_wR_factor_ref 0.1903
_reflns_Friedel_coverage 0.000
_reflns_number_gt 3095
_reflns_number_total 4395
_reflns_threshold_expression 'I > 2\s(I)'
_cod_data_source_file d2gc03936b2.cif
_cod_data_source_block zhzhw_1010_auto
_cod_depositor_comments 'Adding full bibliography for 7245915.cif.'
_cod_database_code 7245915
_shelx_shelxl_version_number 2018/3
_shelx_space_group_comment
;
The symmetry employed for this shelxl refinement is uniquely defined
by the following loop, which should always be used as a source of
symmetry information in preference to the above space-group names.
They are only intended as comments.
;
_shelx_estimated_absorpt_t_max 0.992
_shelx_estimated_absorpt_t_min 0.941
_reflns_odcompleteness_completeness 76.92
_reflns_odcompleteness_iscentric 1
_reflns_odcompleteness_theta 66.97
_olex2_refinement_description
;
1. Fixed Uiso
 At 1.2 times of:
  All C(H) groups, All C(H,H) groups, All N(H) groups
 At 1.5 times of:
  All C(H,H,H) groups, All O(H) groups
2.a Secondary CH2 refined with riding coordinates:
 C8(H8A,H8B), C11(H11A,H11B), C13(H13A,H13B), C14(H14A,H14B)
2.b Aromatic/amide H refined with riding coordinates:
 N1(H1), N2(H2), C3(H3A), C6(H6), C17(H17), C19(H19), C20(H20), C22(H22)
2.c Idealised Me refined as rotating group:
 C9(H9A,H9B,H9C), C12(H12A,H12B,H12C), C23(H23A,H23B,H23C)
2.d Idealised tetrahedral OH refined as rotating group:
 O3(H3)
;
_olex2_submission_special_instructions 'No special instructions were received'
_oxdiff_exptl_absorpt_empirical_details
;
Empirical correction (ABSPACK) includes:
- Absorption correction using spherical harmonics
- Frame scaling
;
_oxdiff_exptl_absorpt_empirical_full_max 1.713
_oxdiff_exptl_absorpt_empirical_full_min 0.792

loop_
_space_group_symop_operation_xyz
'x, y, z'
'-x, -y, -z'

loop_
_atom_site_label
_atom_site_type_symbol
_atom_site_fract_x
_atom_site_fract_y
_atom_site_fract_z
_atom_site_U_iso_or_equiv
_atom_site_adp_type
_atom_site_occupancy
_atom_site_site_symmetry_order
_atom_site_calc_flag
_atom_site_refinement_flags_posn
_atom_site_refinement_flags_adp
_atom_site_refinement_flags_occupancy
_atom_site_disorder_assembly
_atom_site_disorder_group
O1 O 1.0554(3) 0.7689(2) 0.42707(19) 0.0996(7) Uani 1 1 d . . . . .
O2 O 1.0369(2) 0.6008(2) 0.25982(17) 0.0917(6) Uani 1 1 d . . . . .
O3 O 0.7184(2) 0.26053(15) 0.32231(15) 0.0811(5) Uani 1 1 d . . . . .
H3 H 0.651326 0.228324 0.352592 0.122 Uiso 1 1 calc GR . . . .
O4 O 0.5439(2) 0.25143(15) 0.49701(16) 0.0764(5) Uani 1 1 d . . . . .
O5 O 0.53797(18) 0.42621(14) 0.66151(14) 0.0668(4) Uani 1 1 d . . . . .
O6 O 0.2352(3) 1.0983(2) 0.7256(3) 0.1105(7) Uani 1 1 d . . . . .
N1 N 0.8726(2) 0.76794(18) 0.60412(18) 0.0726(6) Uani 1 1 d . . . . .
H1 H 0.941949 0.810045 0.579515 0.087 Uiso 1 1 calc R . . . .
N2 N 0.7069(4) 1.1519(2) 1.0558(2) 0.0921(8) Uani 1 1 d . . . . .
H2 H 0.716348 1.188412 1.132907 0.111 Uiso 1 1 calc R . . . .
C1 C 0.8361(2) 0.6426(2) 0.5355(2) 0.0578(5) Uani 1 1 d . . . . .
C2 C 0.8985(2) 0.5848(2) 0.4213(2) 0.0582(5) Uani 1 1 d . . . . .
C3 C 0.8573(3) 0.4577(2) 0.3545(2) 0.0628(5) Uani 1 1 d . . . . .
H3A H 0.899929 0.420478 0.280246 0.075 Uiso 1 1 calc R . . . .
C4 C 0.7546(3) 0.3848(2) 0.3951(2) 0.0603(5) Uani 1 1 d . . . . .
C5 C 0.6924(2) 0.44006(19) 0.50693(19) 0.0551(5) Uani 1 1 d . . . . .
C6 C 0.7339(2) 0.5673(2) 0.5757(2) 0.0577(5) Uani 1 1 d . . . . .
H6 H 0.692320 0.603199 0.650568 0.069 Uiso 1 1 calc R . . . .
C7 C 1.0037(3) 0.6612(2) 0.3722(2) 0.0677(6) Uani 1 1 d . . . . .
C8 C 1.1324(5) 0.6763(4) 0.2062(3) 0.1132(12) Uani 1 1 d . . . . .
H8A H 1.071759 0.738402 0.195697 0.136 Uiso 1 1 calc R . . . .
H8B H 1.222211 0.720623 0.259931 0.136 Uiso 1 1 calc R . . . .
C9 C 1.1817(7) 0.6008(5) 0.0966(4) 0.167(2) Uani 1 1 d . . . . .
H9A H 1.097460 0.578279 0.036745 0.251 Uiso 1 1 calc GR . . . .
H9B H 1.214676 0.525925 0.102117 0.251 Uiso 1 1 calc GR . . . .
H9C H 1.267360 0.645656 0.074468 0.251 Uiso 1 1 calc GR . . . .
C10 C 0.5855(3) 0.3629(2) 0.5528(2) 0.0590(5) Uani 1 1 d . . . . .
C11 C 0.4340(3) 0.3562(2) 0.7141(2) 0.0719(6) Uani 1 1 d . . . . .
H11A H 0.486109 0.290286 0.725521 0.086 Uiso 1 1 calc R . . . .
H11B H 0.341487 0.317637 0.661529 0.086 Uiso 1 1 calc R . . . .
C12 C 0.3904(4) 0.4480(3) 0.8329(3) 0.0924(9) Uani 1 1 d . . . . .
H12A H 0.333830 0.509993 0.820046 0.139 Uiso 1 1 calc GR . . . .
H12B H 0.483221 0.488752 0.882534 0.139 Uiso 1 1 calc GR . . . .
H12C H 0.326285 0.403962 0.872119 0.139 Uiso 1 1 calc GR . . . .
C13 C 0.8018(3) 0.8330(2) 0.7148(2) 0.0687(6) Uani 1 1 d . . . . .
H13A H 0.832643 0.801541 0.775141 0.082 Uiso 1 1 calc R . . . .
H13B H 0.689187 0.817525 0.702290 0.082 Uiso 1 1 calc R . . . .
C14 C 0.8517(3) 0.9734(2) 0.7587(2) 0.0737(7) Uani 1 1 d . . . . .
H14A H 0.962809 0.989088 0.779568 0.088 Uiso 1 1 calc R . . . .
H14B H 0.832309 1.002323 0.694287 0.088 Uiso 1 1 calc R . . . .
C15 C 0.7661(3) 1.0467(2) 0.8662(2) 0.0710(6) Uani 1 1 d . . . . .
C16 C 0.6096(3) 1.0777(2) 0.8655(2) 0.0669(6) Uani 1 1 d . . . . .
C17 C 0.4958(3) 1.0585(2) 0.7735(2) 0.0732(7) Uani 1 1 d . . . . .
H17 H 0.515350 1.015032 0.693211 0.088 Uiso 1 1 calc R . . . .
C18 C 0.3542(4) 1.1055(3) 0.8050(3) 0.0878(8) Uani 1 1 d . . . . .
C19 C 0.3246(4) 1.1691(3) 0.9269(4) 0.1012(10) Uani 1 1 d . . . . .
H19 H 0.228019 1.198703 0.946485 0.121 Uiso 1 1 calc R . . . .
C20 C 0.4331(5) 1.1885(3) 1.0164(3) 0.0962(10) Uani 1 1 d . . . . .
H20 H 0.411922 1.230965 1.096515 0.115 Uiso 1 1 calc R . . . .
C21 C 0.5763(4) 1.1435(2) 0.9861(2) 0.0786(8) Uani 1 1 d . . . . .
C22 C 0.8197(4) 1.0934(3) 0.9837(3) 0.0855(8) Uani 1 1 d . . . . .
H22 H 0.918591 1.086419 1.010681 0.103 Uiso 1 1 calc R . . . .
C23 C 0.2535(5) 1.0340(3) 0.6016(4) 0.1176(12) Uani 1 1 d . . . . .
H23A H 0.160526 1.034252 0.556920 0.176 Uiso 1 1 calc GR . . . .
H23B H 0.271971 0.948731 0.586374 0.176 Uiso 1 1 calc GR . . . .
H23C H 0.340490 1.075381 0.577137 0.176 Uiso 1 1 calc GR . . . .

loop_
_atom_site_aniso_label
_atom_site_aniso_U_11
_atom_site_aniso_U_22
_atom_site_aniso_U_33
_atom_site_aniso_U_23
_atom_site_aniso_U_13
_atom_site_aniso_U_12
O1 0.1158(15) 0.0881(14) 0.0796(13) 0.0235(11) 0.0215(11) -0.0288(11)
O2 0.1070(14) 0.0957(14) 0.0657(12) 0.0262(10) 0.0295(10) -0.0053(11)
O3 0.1129(14) 0.0576(9) 0.0571(10) 0.0071(8) 0.0114(9) -0.0045(9)
O4 0.0871(11) 0.0552(9) 0.0752(11) 0.0150(8) 0.0092(9) -0.0072(8)
O5 0.0791(10) 0.0605(9) 0.0591(10) 0.0232(8) 0.0097(8) -0.0037(7)
O6 0.0853(14) 0.1144(18) 0.135(2) 0.0538(17) 0.0059(14) -0.0011(12)
N1 0.0821(13) 0.0531(10) 0.0698(13) 0.0115(9) 0.0239(10) -0.0056(9)
N2 0.147(2) 0.0662(13) 0.0521(13) 0.0113(10) 0.0135(14) 0.0039(14)
C1 0.0594(11) 0.0536(11) 0.0569(13) 0.0178(10) 0.0034(9) 0.0036(9)
C2 0.0572(11) 0.0628(12) 0.0549(12) 0.0222(10) 0.0071(9) 0.0080(9)
C3 0.0717(13) 0.0655(13) 0.0493(12) 0.0186(10) 0.0095(10) 0.0114(10)
C4 0.0711(13) 0.0534(11) 0.0506(12) 0.0140(10) 0.0004(10) 0.0045(10)
C5 0.0591(11) 0.0525(11) 0.0511(12) 0.0174(9) 0.0006(9) 0.0039(9)
C6 0.0628(12) 0.0548(11) 0.0515(12) 0.0156(9) 0.0091(9) 0.0053(9)
C7 0.0666(13) 0.0761(16) 0.0627(15) 0.0295(13) 0.0083(11) 0.0056(11)
C8 0.127(3) 0.120(3) 0.090(2) 0.043(2) 0.042(2) -0.015(2)
C9 0.199(5) 0.154(4) 0.113(3) 0.025(3) 0.059(3) -0.051(4)
C10 0.0634(12) 0.0542(12) 0.0567(13) 0.0191(10) 0.0009(10) 0.0022(9)
C11 0.0725(14) 0.0747(15) 0.0738(16) 0.0366(13) 0.0081(12) -0.0028(11)
C12 0.104(2) 0.105(2) 0.0725(18) 0.0398(17) 0.0216(16) 0.0058(17)
C13 0.0799(14) 0.0559(12) 0.0609(14) 0.0132(11) 0.0134(11) -0.0014(10)
C14 0.0829(15) 0.0561(13) 0.0705(16) 0.0137(11) 0.0122(12) -0.0049(11)
C15 0.0973(18) 0.0481(11) 0.0581(14) 0.0126(10) 0.0124(12) -0.0057(11)
C16 0.0930(17) 0.0463(11) 0.0557(13) 0.0159(10) 0.0184(12) -0.0072(10)
C17 0.0878(17) 0.0583(13) 0.0667(15) 0.0198(11) 0.0183(13) -0.0087(12)
C18 0.0902(19) 0.0709(16) 0.102(2) 0.0361(16) 0.0204(17) -0.0079(14)
C19 0.108(2) 0.084(2) 0.115(3) 0.040(2) 0.051(2) 0.0087(17)
C20 0.135(3) 0.0671(16) 0.083(2) 0.0243(15) 0.055(2) 0.0081(17)
C21 0.118(2) 0.0548(13) 0.0588(15) 0.0181(11) 0.0256(15) -0.0013(13)
C22 0.118(2) 0.0633(15) 0.0654(17) 0.0154(13) 0.0021(15) 0.0022(14)
C23 0.126(3) 0.0765(19) 0.127(3) 0.019(2) -0.035(2) -0.0086(18)

loop_
_atom_type_symbol
_atom_type_description
_atom_type_scat_dispersion_real
_atom_type_scat_dispersion_imag
_atom_type_scat_source
C C 0.0181 0.0091 'International Tables Vol C Tables 4.2.6.8 and 6.1.1.4'
H H 0.0000 0.0000 'International Tables Vol C Tables 4.2.6.8 and 6.1.1.4'
N N 0.0311 0.0180 'International Tables Vol C Tables 4.2.6.8 and 6.1.1.4'
O O 0.0492 0.0322 'International Tables Vol C Tables 4.2.6.8 and 6.1.1.4'

loop_
_geom_angle_atom_site_label_1
_geom_angle_atom_site_label_2
_geom_angle_atom_site_label_3
_geom_angle
_geom_angle_site_symmetry_1
_geom_angle_site_symmetry_3
_geom_angle_publ_flag
C7 O2 C8 115.2(2) . . ?
C10 O5 C11 117.06(18) . . ?
C18 O6 C23 118.4(3) . . ?
C1 N1 C13 123.68(18) . . ?
C22 N2 C21 109.3(2) . . ?
N1 C1 C2 121.68(19) . . ?
N1 C1 C6 120.7(2) . . ?
C6 C1 C2 117.7(2) . . ?
C1 C2 C7 120.0(2) . . ?
C3 C2 C1 119.7(2) . . ?
C3 C2 C7 120.3(2) . . ?
C4 C3 C2 121.9(2) . . ?
O3 C4 C3 118.0(2) . . ?
O3 C4 C5 122.9(2) . . ?
C3 C4 C5 119.1(2) . . ?
C4 C5 C6 119.71(19) . . ?
C4 C5 C10 119.77(19) . . ?
C6 C5 C10 120.51(19) . . ?
C5 C6 C1 121.9(2) . . ?
O1 C7 O2 121.2(2) . . ?
O1 C7 C2 124.8(2) . . ?
O2 C7 C2 113.9(2) . . ?
C9 C8 O2 110.7(3) . . ?
O4 C10 O5 122.6(2) . . ?
O4 C10 C5 123.8(2) . . ?
O5 C10 C5 113.64(18) . . ?
O5 C11 C12 107.3(2) . . ?
N1 C13 C14 110.13(19) . . ?
C15 C14 C13 111.92(19) . . ?
C16 C15 C14 126.4(2) . . ?
C22 C15 C14 127.0(3) . . ?
C22 C15 C16 106.5(2) . . ?
C17 C16 C15 133.7(2) . . ?
C21 C16 C15 107.0(2) . . ?
C21 C16 C17 119.3(3) . . ?
C18 C17 C16 118.6(3) . . ?
O6 C18 C17 125.1(3) . . ?
O6 C18 C19 114.5(3) . . ?
C17 C18 C19 120.3(3) . . ?
C20 C19 C18 121.8(3) . . ?
C19 C20 C21 118.5(3) . . ?
N2 C21 C16 107.3(3) . . ?
N2 C21 C20 131.2(3) . . ?
C20 C21 C16 121.5(3) . . ?
N2 C22 C15 109.9(3) . . ?

loop_
_geom_bond_atom_site_label_1
_geom_bond_atom_site_label_2
_geom_bond_distance
_geom_bond_site_symmetry_2
_geom_bond_publ_flag
O1 C7 1.201(3) . ?
O2 C7 1.315(3) . ?
O2 C8 1.468(3) . ?
O3 C4 1.370(3) . ?
O4 C10 1.219(3) . ?
O5 C10 1.326(3) . ?
O5 C11 1.457(3) . ?
O6 C18 1.367(4) . ?
O6 C23 1.410(4) . ?
N1 C1 1.369(3) . ?
N1 C13 1.435(3) . ?
N2 C21 1.368(4) . ?
N2 C22 1.363(4) . ?
C1 C2 1.419(3) . ?
C1 C6 1.396(3) . ?
C2 C3 1.387(3) . ?
C2 C7 1.485(3) . ?
C3 C4 1.383(3) . ?
C4 C5 1.392(3) . ?
C5 C6 1.393(3) . ?
C5 C10 1.475(3) . ?
C8 C9 1.375(5) . ?
C11 C12 1.499(4) . ?
C13 C14 1.518(3) . ?
C14 C15 1.499(3) . ?
C15 C16 1.429(4) . ?
C15 C22 1.363(4) . ?
C16 C17 1.407(4) . ?
C16 C21 1.407(3) . ?
C17 C18 1.383(4) . ?
C18 C19 1.408(5) . ?
C19 C20 1.354(5) . ?
C20 C21 1.385(5) . ?
